data_2007155
loop_
_publ_author_name
'Palmer, Michael H.'
'Parsons, Simon'
'Smith, Susan'
'Blake, Alexander J.'
'Guest, Martyn F.'

_publ_section_title
;
 3-Methylthio-1,2,4-triazine: a Comparison of Experimental and
 Theoretical Structures
;
_journal_issue 4
_journal_name_full 'Acta Crystallographica Section C'
_journal_page_first 550
_journal_page_last 553
_journal_paper_doi 10.1107/S0108270197016533
_journal_volume 54
_journal_year 1998
_chemical_formula_moiety 'C4 H5 N3 S'
_chemical_formula_sum 'C4 H5 N3 S'
_chemical_formula_weight 127.17
_chemical_melting_point 304
_chemical_name_systematic
;
 3-Methyl-thio-1,2,4-triazine
;
_space_group_IT_number 14
_symmetry_cell_setting monoclinic
_symmetry_space_group_name_Hall '-P 2yn'
_symmetry_space_group_name_H-M 'P 1 21/n 1'
_audit_creation_method SHELXL
_cell_angle_alpha 90.00
_cell_angle_beta 108.14(3)
_cell_angle_gamma 90.00
_cell_formula_units_Z 4
_cell_length_a 7.808(2)
_cell_length_b 7.056(2)
_cell_length_c 11.090(3)
_cell_measurement_reflns_used 38
_cell_measurement_temperature 150.0(2)
_cell_measurement_theta_max 16
_cell_measurement_theta_min 14
_cell_volume 580.6(3)
_computing_cell_refinement DIF4
_computing_data_collection 'DIF4 (Stoe & Cie, 1990a)'
_computing_data_reduction 'REDU4 (Stoe & Cie, 1990b)'
_computing_molecular_graphics SHELXTL
_computing_publication_material SHELXTL
_computing_structure_refinement SHELXTL
_computing_structure_solution 'SHELXTL (Sheldrick, 1995)'
_diffrn_ambient_temperature 150.0(2)
_diffrn_measurement_device
;
Stoe Stadi-4 four-circle
diffractometer equipped with an Oxford Cryosystems low-temperature
device (Cosier & Glazer, 1986)
;
_diffrn_measurement_method
;
\w-2\q scans
;
_diffrn_radiation_monochromator graphite
_diffrn_radiation_source 'fine-focus sealed tube'
_diffrn_radiation_type MoK\a
_diffrn_radiation_wavelength 0.71073
_diffrn_reflns_av_R_equivalents 0.0192
_diffrn_reflns_av_sigmaI/netI 0.0201
_diffrn_reflns_limit_h_max 8
_diffrn_reflns_limit_h_min -9
_diffrn_reflns_limit_k_max 8
_diffrn_reflns_limit_k_min -8
_diffrn_reflns_limit_l_max 13
_diffrn_reflns_limit_l_min 0
_diffrn_reflns_number 2493
_diffrn_reflns_theta_max 25.04
_diffrn_reflns_theta_min 2.82
_diffrn_standards_decay_% <3
_diffrn_standards_interval_time 60
_diffrn_standards_number 3
_exptl_absorpt_coefficient_mu 0.441
_exptl_absorpt_correction_T_max 0.892
_exptl_absorpt_correction_T_min 0.831
_exptl_absorpt_correction_type
;
\y scans (North, Phillips & Mathews, 1968)
;
_exptl_crystal_colour 'Pale yellow'
_exptl_crystal_density_diffrn 1.455
_exptl_crystal_density_meas ?
_exptl_crystal_description Tablet
_exptl_crystal_F_000 264
_exptl_crystal_size_max 0.70
_exptl_crystal_size_mid 0.50
_exptl_crystal_size_min 0.26
_refine_diff_density_max 0.318
_refine_diff_density_min -0.301
_refine_ls_extinction_coef 0.013(5)
_refine_ls_extinction_method 'SHELXTL (Sheldrick, 1995)'
_refine_ls_goodness_of_fit_all 1.055
_refine_ls_goodness_of_fit_obs 1.072
_refine_ls_hydrogen_treatment refall
_refine_ls_matrix_type full
_refine_ls_number_parameters 94
_refine_ls_number_reflns 1026
_refine_ls_number_restraints 0
_refine_ls_restrained_S_all 1.067
_refine_ls_restrained_S_obs 1.072
_refine_ls_R_factor_all 0.0347
_refine_ls_R_factor_obs .0290
_refine_ls_shift/esd_max -0.047
_refine_ls_shift/esd_mean 0.006
_refine_ls_structure_factor_coef Fsqd
_refine_ls_weighting_details 'w =1/[\s^2^(Fo^2^)+(0.0556P)^2^+0.1168P] where P=(Fo^2^+2Fc^2^)/3'
_refine_ls_weighting_scheme calc
_refine_ls_wR_factor_all 0.0827
_refine_ls_wR_factor_obs .0777
_reflns_number_observed 910
_reflns_number_total 1029
_reflns_observed_criterion >2sigma(I)
_cod_data_source_file cf1207.cif
_cod_data_source_block nnnsme
_cod_depositor_comments
;
The following automatic conversions were performed:
'_symmetry_cell_setting' value 'Monoclinic' changed to 'monoclinic'
according to '/home/saulius/struct/CIF-dictionaries/cif_core.dic'
dictionary named 'cif_core.dic' version 2.4.1 from 2010-06-29.

Automatic conversion script
Id: cif_fix_enum 1527 2010-12-29 10:47:43Z saulius 

The following automatic conversions were performed:

'_exptl_crystal_density_meas' value 'Not measured' was changed to '?'
- the value is perceived as not measured.

Automatic conversion script
Id: cif_fix_values 3008 2015-01-20 13:52:24Z robertas 

The following automatic conversions were performed:

'_refine_ls_weighting_scheme' value 'calc w
=1/[\s^2^(Fo^2^)+(0.0556P)^2^+0.1168P] where P=(Fo^2^+2Fc^2^)/3' was
changed to 'calc'. New tag '_refine_ls_weighting_details' was
created. The value of the new tag was set to 'w
=1/[\s^2^(Fo^2^)+(0.0556P)^2^+0.1168P] where P=(Fo^2^+2Fc^2^)/3'.

Automatic conversion script
Id: cif_fix_values 3143 2015-03-26 13:38:13Z robertas 
;
_cod_original_sg_symbol_H-M 'P 21/n'
_cod_database_code 2007155

loop_
_symmetry_equiv_pos_as_xyz
'x, y, z'
'-x+1/2, y+1/2, -z+1/2'
'-x, -y, -z'
'x-1/2, -y-1/2, z-1/2'

loop_
_atom_site_aniso_label
_atom_site_aniso_U_11
_atom_site_aniso_U_22
_atom_site_aniso_U_33
_atom_site_aniso_U_12
_atom_site_aniso_U_13
_atom_site_aniso_U_23
N1 .0272(7) .0284(7) .0206(7) -.0002(5) .0007(6) .0045(6)
N2 .0224(6) .0299(7) .0190(6) -.0014(5) .0014(5) -.0004(5)
C3 .0215(7) .0223(8) .0201(8) .0004(6) .0075(6) -.0028(6)
N4 .0243(7) .0278(7) .0193(7) .0005(5) .0006(5) .0028(5)
C5 .0237(8) .0300(9) .0199(8) -.0027(6) -.0014(7) .0007(6)
C6 .0275(8) .0243(8) .0219(8) -.0029(7) .0012(6) .0021(7)
S .0389(3) .0270(3) .0332(3) -.0087(2) .0121(2) .0000(2)
C1M .0460(12) .0516(12) .0400(11) -.0267(11) .0119(9) -.0141(10)

loop_
_atom_site_label
_atom_site_fract_x
_atom_site_fract_y
_atom_site_fract_z
_atom_site_U_iso_or_equiv
_atom_site_thermal_displace_type
_atom_site_calc_flag
_atom_site_refinement_flags
_atom_site_occupancy
_atom_site_disorder_group
_atom_site_type_symbol
N1 .1033(2) -.2611(2) .96742(13) .0269(3) Uani d . 1 . N
N2 .1715(2) -.0897(2) .95348(12) .0249(3) Uani d . 1 . N
C3 .0930(2) .0039(2) .84644(14) .0211(4) Uani d . 1 . C
N4 -.0524(2) -.0519(2) .75059(12) .0252(3) Uani d . 1 . N
C5 -.1152(2) -.2197(2) .7664(2) .0264(4) Uani d . 1 . C
H5 -.215(3) -.267(3) .703(2) .038(5) Uiso d . 1 . H
C6 -.0356(2) -.3257(2) .8758(2) .0260(4) Uani d . 1 . C
H6 -.076(2) -.447(3) .8884(17) .030(5) Uiso d . 1 . H
S .17669(6) .22431(6) .81889(4) .0328(2) Uani d . 1 . S
C1M .3629(3) .2602(4) .9601(2) .0462(5) Uani d . 1 . C
H1M1 .415(4) .372(5) .950(3) .103(11) Uiso d . 1 . H
H1M2 .457(4) .170(4) .958(3) .071(8) Uiso d . 1 . H
H1M3 .327(4) .253(3) 1.032(3) .061(7) Uiso d . 1 . H

loop_
_atom_type_symbol
_atom_type_description
_atom_type_scat_dispersion_real
_atom_type_scat_dispersion_imag
_atom_type_scat_source
C C 0.0033 0.0016 'International Tables Vol C Tables 4.2.6.8 and 6.1.1.4'
H H 0.0000 0.0000 'International Tables Vol C Tables 4.2.6.8 and 6.1.1.4'
N N 0.0061 0.0033 'International Tables Vol C Tables 4.2.6.8 and 6.1.1.4'
S S 0.1246 0.1234 'International Tables Vol C Tables 4.2.6.8 and 6.1.1.4'

loop_
_geom_angle_atom_site_label_1
_geom_angle_atom_site_label_2
_geom_angle_atom_site_label_3
_geom_angle
_geom_angle_publ_flag
C6 N1 N2 118.79(14) n
N1 N2 C3 117.30(13) n
N2 C3 N4 126.79(14) n
C3 N4 C5 114.53(13) n
N4 C5 C6 121.03(15) n
C5 C6 N1 121.51(15) n
N2 C3 S 120.25(12) n
N4 C3 S 112.96(11) n
C3 S C1M 102.60(9) n

loop_
_geom_bond_atom_site_label_1
_geom_bond_atom_site_label_2
_geom_bond_site_symmetry_2
_geom_bond_distance
_geom_bond_publ_flag
N1 N2 . 1.350(2) n
N2 C3 . 1.330(2) n
C3 N4 . 1.350(2) n
N4 C5 . 1.314(2) n
C5 C6 . 1.395(2) n
C6 N1 . 1.315(2) n
C3 S . 1.750(2) n
S C1M . 1.792(2) n

loop_
_geom_torsion_atom_site_label_1
_geom_torsion_atom_site_label_2
_geom_torsion_atom_site_label_3
_geom_torsion_atom_site_label_4
_geom_torsion
_geom_torsion_publ_flag
C6 N1 N2 C3 -0.1(2) ?
N1 N2 C3 N4 2.0(2) ?
N1 N2 C3 S -178.29(10) ?
N2 C3 N4 C5 -2.4(2) ?
S C3 N4 C5 177.94(10) ?
C3 N4 C5 C6 0.9(2) ?
N2 N1 C6 C5 -1.2(2) ?
N4 C5 C6 N1 0.8(2) ?
N2 C3 S C1M -0.37(15) n
N4 C3 S C1M 179.34(12) n

loop_
_cod_related_entry_id
_cod_related_entry_database
_cod_related_entry_code
1 ChemSpider 284908
